data_7704351
loop_
_publ_author_name
'Normand, Adrien T.'
'Malacea-Kabbara, Raluca'
'Lapenta, Rosita'
'Dajnak, Aymeric'
'Richard, Philippe'
'Cattey, H\'el\`ene'
'Bolley, Ana\"elle'
'Grassi, Alfonso'
'Milione, Stefano'
'Auffrant, Audrey'
'Dagorne, Samuel'
'Le Gendre, Pierre'

_publ_section_title
;
 Phosphasalen group IV metal complexes: synthesis, characterization and
 ring opening polymerization of lactide.
;
_journal_issue 21
_journal_name_full 'Dalton transactions (Cambridge, England : 2003)'
_journal_page_first 6989
_journal_page_last 7004
_journal_paper_doi 10.1039/d0dt00972e
_journal_volume 49
_journal_year 2020
_chemical_formula_moiety 'C58 H65.96 Br0.04 N2 O2 P2, 0.96(C5 H12)'
_chemical_formula_sum 'C62.79 H77.45 Br0.04 N2 O2 P2'
_chemical_formula_weight 957.33
_space_group_crystal_system triclinic
_space_group_IT_number 2
_space_group_name_Hall '-P 1'
_space_group_name_H-M_alt 'P -1'
_atom_sites_solution_hydrogens geom
_atom_sites_solution_primary dual
_audit_creation_date 2019-11-05
_audit_creation_method
;
Olex2 1.2
(compiled 2018.05.29 svn.r3508 for OlexSys, GUI svn.r5506)
;
_audit_update_record
;
2020-01-16 deposited with the CCDC.	2020-05-11 downloaded from the CCDC.
;
_cell_angle_alpha 73.03
_cell_angle_beta 82.93
_cell_angle_gamma 88.87
_cell_formula_units_Z 2
_cell_length_a 9.628
_cell_length_b 15.392
_cell_length_c 19.387
_cell_measurement_reflns_used 9920
_cell_measurement_temperature 100
_cell_measurement_theta_max 66.69
_cell_measurement_theta_min 2.41
_cell_volume 2726.650
_computing_cell_refinement 'SAINT v8.37A (Bruker, 2015)'
_computing_data_reduction 'SAINT v8.37A (Bruker, 2015)'
_computing_molecular_graphics 'Olex2 (Dolomanov et al., 2009)'
_computing_publication_material 'Olex2 (Dolomanov et al., 2009)'
_computing_structure_refinement 'XL (Sheldrick, 2008)'
_computing_structure_solution 'XT (Sheldrick, 2015)'
_diffrn_ambient_temperature 100
_diffrn_detector CMOS
_diffrn_detector_area_resol_mean '1024 x 1024'
_diffrn_detector_type 'Photon 100'
_diffrn_measured_fraction_theta_full 0.987
_diffrn_measured_fraction_theta_max 0.987
_diffrn_measurement_device '\k-geometry diffractometer'
_diffrn_measurement_device_type 'Bruker D8 Cu'
_diffrn_measurement_method '\f and \w scans''
_diffrn_radiation_collimation 'focusing mirrors'
_diffrn_radiation_monochromator 'QUAZAR MX multilayer optics'
_diffrn_radiation_probe x-ray
_diffrn_radiation_type CuK\a
_diffrn_radiation_wavelength 1.54178
_diffrn_reflns_av_R_equivalents 0.0418
_diffrn_reflns_av_unetI/netI 0.0467
_diffrn_reflns_Laue_measured_fraction_full 0.987
_diffrn_reflns_Laue_measured_fraction_max 0.987
_diffrn_reflns_limit_h_max 11
_diffrn_reflns_limit_h_min -11
_diffrn_reflns_limit_k_max 18
_diffrn_reflns_limit_k_min -18
_diffrn_reflns_limit_l_max 22
_diffrn_reflns_limit_l_min -22
_diffrn_reflns_number 25461
_diffrn_reflns_point_group_measured_fraction_full 0.987
_diffrn_reflns_point_group_measured_fraction_max 0.987
_diffrn_reflns_theta_full 66.781
_diffrn_reflns_theta_max 66.781
_diffrn_reflns_theta_min 2.401
_diffrn_source 'sealed X-ray tube'
_diffrn_source_target Cu
_diffrn_source_type 'high brilliance microfocus sealed tube, Cu'
_diffrn_standards_number 0
_exptl_absorpt_coefficient_mu 1.092
_exptl_absorpt_correction_T_max 0.7528
_exptl_absorpt_correction_T_min 0.6520
_exptl_absorpt_correction_type multi-scan
_exptl_absorpt_process_details
'SADABS-2016/2 (Bruker,2016/2) was used for absorption correction. wR2(int) was 0.0873 before and 0.0563 after correction. The Ratio of minimum to maximum transmission is 0.8661. The \l/2 correction factor is Not present.'
_exptl_crystal_colour colourless
_exptl_crystal_colour_primary colourless
_exptl_crystal_density_diffrn 1.166
_exptl_crystal_description needle
_exptl_crystal_F_000 1031
_exptl_crystal_size_max 0.37
_exptl_crystal_size_mid 0.05
_exptl_crystal_size_min 0.05
_refine_diff_density_max 1.970
_refine_diff_density_min -0.622
_refine_diff_density_rms 0.064
_refine_ls_extinction_method none
_refine_ls_goodness_of_fit_ref 1.041
_refine_ls_hydrogen_treatment constr
_refine_ls_matrix_type full
_refine_ls_number_parameters 710
_refine_ls_number_reflns 9579
_refine_ls_number_restraints 28
_refine_ls_restrained_S_all 1.042
_refine_ls_R_factor_all 0.0718
_refine_ls_R_factor_gt 0.0553
_refine_ls_shift/su_max 0.001
_refine_ls_shift/su_mean 0.000
_refine_ls_structure_factor_coef Fsqd
_refine_ls_weighting_details 'w=1/[\s^2^(Fo^2^)+(0.0635P)^2^+3.6206P] where P=(Fo^2^+2Fc^2^)/3'
_refine_ls_weighting_scheme calc
_refine_ls_wR_factor_gt 0.1364
_refine_ls_wR_factor_ref 0.1467
_reflns_Friedel_coverage 0.000
_reflns_number_gt 7729
_reflns_number_total 9579
_reflns_threshold_expression 'I > 2\s(I)'
_cod_data_source_file d0dt00972e2.cif
_cod_data_source_block 1bH2
_cod_depositor_comments 'Adding full bibliography for 7704346--7704354.cif.'
_cod_original_cell_volume 2726.5
_cod_database_code 7704351
_shelx_shelxl_version_number 2018/1
_shelx_space_group_comment
;
The symmetry employed for this shelxl refinement is uniquely defined
by the following loop, which should always be used as a source of
symmetry information in preference to the above space-group names.
They are only intended as comments.
;
_shelx_estimated_absorpt_t_max 0.947
_shelx_estimated_absorpt_t_min 0.688
_olex2_refinement_description
;
1. Fixed Uiso
 At 1.2 times of:
  All C(H) groups, All C(H,H) groups
 At 1.5 times of:
  All C(H,H,H) groups, All O(H) groups
2. Restrained distances
 C63-C62
 1.471 with sigma of 0.02
 C60-C59
 1.471 with sigma of 0.02
 C62-C61
 1.457 with sigma of 0.02
 C61-C60
 1.457 with sigma of 0.02
3. Rigid body (RIGU) restrains
 C59, C60, C61, C62, C63
 with sigma for 1-2 distances of 0.004 and sigma for 1-3 distances of 0.004
4. Same fragment restrains
{C63, C62, C61, C60, C59} sigma for 1-2: 0.02, 1-3: 0.04
as
{C59, C60, C61, C62, C63}
5. Others
 Sof(C18)=Sof(H18A)=Sof(H18B)=Sof(H18C)=Sof(C19)=Sof(H19A)=Sof(H19B)=Sof(H19C)=
 Sof(C20)=Sof(H20A)=Sof(H20B)=Sof(H20C)=1-FVAR(1)
 Sof(C18B)=Sof(H18D)=Sof(H18E)=Sof(H18F)=Sof(C19B)=Sof(H19D)=Sof(H19E)=
 Sof(H19F)=Sof(C20B)=Sof(H20D)=Sof(H20E)=Sof(H20F)=FVAR(1)
 Sof(Br)=1-FVAR(2)
 Sof(H5)=Sof(C59)=Sof(H59A)=Sof(H59B)=Sof(H59C)=Sof(C60)=Sof(H60A)=Sof(H60B)=
 Sof(C61)=Sof(H61A)=Sof(H61B)=Sof(C62)=Sof(H62A)=Sof(H62B)=Sof(C63)=Sof(H63A)=
 Sof(H63B)=Sof(H63C)=FVAR(2)
 Sof(C44B)=Sof(H44D)=Sof(H44E)=Sof(H44F)=Sof(C45B)=Sof(H45D)=Sof(H45E)=
 Sof(H45F)=Sof(C46B)=Sof(H46D)=Sof(H46E)=Sof(H46F)=1-FVAR(3)
 Sof(C44)=Sof(H44A)=Sof(H44B)=Sof(H44C)=Sof(C45)=Sof(H45A)=Sof(H45B)=Sof(H45C)=
 Sof(C46)=Sof(H46A)=Sof(H46B)=Sof(H46C)=FVAR(3)
6.a Secondary CH2 refined with riding coordinates:
 C60(H60A,H60B), C61(H61A,H61B), C62(H62A,H62B)
6.b Aromatic/amide H refined with riding coordinates:
 C3(H3), C4(H4), C5(H5), C6(H6), C10(H10), C12(H12), C22(H22), C23(H23),
 C24(H24), C25(H25), C26(H26), C28(H28), C29(H29), C30(H30), C31(H31), C32(H32),
  C36(H36), C38(H38), C48(H48), C49(H49), C50(H50), C51(H51), C52(H52),
 C54(H54), C55(H55), C56(H56), C57(H57), C58(H58)
6.c Idealised Me refined as rotating group:
 C14(H14A,H14B,H14C), C15(H15A,H15B,H15C), C16(H16A,H16B,H16C), C18(H18A,H18B,
 H18C), C18B(H18D,H18E,H18F), C19(H19A,H19B,H19C), C19B(H19D,H19E,H19F),
 C20(H20A,H20B,H20C), C20B(H20D,H20E,H20F), C40(H40A,H40B,H40C), C41(H41A,H41B,
 H41C), C42(H42A,H42B,H42C), C44(H44A,H44B,H44C), C44B(H44D,H44E,H44F),
 C45(H45A,H45B,H45C), C45B(H45D,H45E,H45F), C46(H46A,H46B,H46C), C46B(H46D,H46E,
 H46F), C59(H59A,H59B,H59C), C63(H63A,H63B,H63C)
6.d Idealised tetrahedral OH refined as rotating group:
 O1(H1), O2(H2)
;
_olex2_diffrn_ambient_temperature_device 'Oxford Cryosystems'
_olex2_exptl_crystal_mounting_method 'The crystal was mounted on a mylar loop with oil'
_olex2_submission_special_instructions 'No special instructions were received'

loop_
_space_group_symop_operation_xyz
'x, y, z'
'-x, -y, -z'

loop_
_atom_site_label
_atom_site_type_symbol
_atom_site_fract_x
_atom_site_fract_y
_atom_site_fract_z
_atom_site_U_iso_or_equiv
_atom_site_adp_type
_atom_site_occupancy
_atom_site_site_symmetry_order
_atom_site_calc_flag
_atom_site_refinement_flags_posn
_atom_site_refinement_flags_adp
_atom_site_refinement_flags_occupancy
_atom_site_disorder_assembly
_atom_site_disorder_group
Br Br 0.6391(8) 0.7502(6) 0.3668(4) 0.035(3) Uani 0.0424(15) 1 d . . P A 2
C1 C 0.6445(2) 0.77895(16) 0.57135(13) 0.0136(5) Uani 1 1 d . . . . .
C2 C 0.5419(2) 0.84528(16) 0.57520(12) 0.0133(5) Uani 1 1 d . . . . .
C3 C 0.4680(2) 0.88142(17) 0.51617(13) 0.0169(5) Uani 1 1 d . . . . .
H3 H 0.401747 0.927477 0.518132 0.020 Uiso 1 1 calc R . . . .
C4 C 0.4885(3) 0.85196(18) 0.45453(13) 0.0187(5) Uani 1 1 d . . . . .
H4 H 0.436066 0.877134 0.415127 0.022 Uiso 1 1 calc R . . . .
C5 C 0.5863(3) 0.78533(17) 0.45097(13) 0.0177(5) Uani 1 1 d . . . . .
H5 H 0.600076 0.763880 0.409428 0.021 Uiso 0.9576(15) 1 calc R . P A 1
C6 C 0.6639(2) 0.75023(17) 0.50854(13) 0.0164(5) Uani 1 1 d . . . . .
H6 H 0.731988 0.705610 0.505241 0.020 Uiso 1 1 calc R . . . .
C7 C 0.7904(2) 0.62339(17) 0.75287(13) 0.0159(5) Uani 1 1 d . . . . .
C8 C 0.7738(2) 0.69051(17) 0.78958(13) 0.0166(5) Uani 1 1 d . . . . .
C9 C 0.7632(3) 0.66398(18) 0.86632(14) 0.0193(5) Uani 1 1 d . . . . .
C10 C 0.7728(3) 0.57184(19) 0.90193(14) 0.0206(6) Uani 1 1 d . . . . .
H10 H 0.767070 0.553733 0.953442 0.025 Uiso 1 1 calc R . . . .
C11 C 0.7902(3) 0.50443(18) 0.86699(14) 0.0198(5) Uani 1 1 d . . . . .
C12 C 0.7972(2) 0.53185(18) 0.79167(14) 0.0176(5) Uani 1 1 d . . . . .
H12 H 0.806833 0.487472 0.766189 0.021 Uiso 1 1 calc R . . . .
C13 C 0.7415(3) 0.7344(2) 0.90897(14) 0.0257(6) Uani 1 1 d . . . . .
C14 C 0.6060(3) 0.7867(2) 0.89241(16) 0.0345(7) Uani 1 1 d . . . . .
H14A H 0.590966 0.829320 0.921477 0.052 Uiso 1 1 calc GR . . . .
H14B H 0.526720 0.743726 0.904529 0.052 Uiso 1 1 calc GR . . . .
H14C H 0.613876 0.820436 0.840657 0.052 Uiso 1 1 calc GR . . . .
C15 C 0.7275(4) 0.6893(2) 0.99173(15) 0.0356(7) Uani 1 1 d . . . . .
H15A H 0.812041 0.654888 1.004477 0.053 Uiso 1 1 calc GR . . . .
H15B H 0.645860 0.648083 1.006490 0.053 Uiso 1 1 calc GR . . . .
H15C H 0.715661 0.736237 1.016843 0.053 Uiso 1 1 calc GR . . . .
C16 C 0.8675(3) 0.8000(2) 0.88932(16) 0.0296(6) Uani 1 1 d . . . . .
H16A H 0.877046 0.832062 0.837207 0.044 Uiso 1 1 calc GR . . . .
H16B H 0.952577 0.765837 0.901183 0.044 Uiso 1 1 calc GR . . . .
H16C H 0.853346 0.844222 0.917010 0.044 Uiso 1 1 calc GR . . . .
C17 C 0.7995(3) 0.4044(2) 0.91024(16) 0.0302(7) Uani 1 1 d . . . . .
C18 C 0.9291(6) 0.4008(4) 0.9564(3) 0.0299(14) Uani 0.544(6) 1 d . . P B 1
H18A H 0.936439 0.339195 0.988858 0.045 Uiso 0.544(6) 1 calc GR . P B 1
H18B H 0.913722 0.443635 0.985236 0.045 Uiso 0.544(6) 1 calc GR . P B 1
H18C H 1.015992 0.417387 0.923080 0.045 Uiso 0.544(6) 1 calc GR . P B 1
C18B C 0.7970(11) 0.3813(5) 0.9882(4) 0.051(3) Uani 0.456(6) 1 d . . P B 2
H18D H 0.797889 0.315075 1.008675 0.076 Uiso 0.456(6) 1 calc GR . P B 2
H18E H 0.711881 0.404993 1.009089 0.076 Uiso 0.456(6) 1 calc GR . P B 2
H18F H 0.879359 0.408078 0.999790 0.076 Uiso 0.456(6) 1 calc GR . P B 2
C19 C 0.6695(7) 0.3791(4) 0.9671(3) 0.0385(16) Uani 0.544(6) 1 d . . P B 1
H19A H 0.585812 0.381943 0.942431 0.058 Uiso 0.544(6) 1 calc GR . P B 1
H19B H 0.660881 0.421760 0.996212 0.058 Uiso 0.544(6) 1 calc GR . P B 1
H19C H 0.678814 0.317280 0.998900 0.058 Uiso 0.544(6) 1 calc GR . P B 1
C19B C 0.6634(8) 0.3516(5) 0.8940(4) 0.041(2) Uani 0.456(6) 1 d . . P B 2
H19D H 0.667063 0.360839 0.841649 0.061 Uiso 0.456(6) 1 calc GR . P B 2
H19E H 0.576326 0.376367 0.911844 0.061 Uiso 0.456(6) 1 calc GR . P B 2
H19F H 0.666710 0.286462 0.919111 0.061 Uiso 0.456(6) 1 calc GR . P B 2
C20 C 0.8247(8) 0.3445(4) 0.8660(3) 0.0349(16) Uani 0.544(6) 1 d . . P B 1
H20A H 0.910302 0.363966 0.832168 0.052 Uiso 0.544(6) 1 calc GR . P B 1
H20B H 0.745406 0.346085 0.838423 0.052 Uiso 0.544(6) 1 calc GR . P B 1
H20C H 0.835605 0.282507 0.896973 0.052 Uiso 0.544(6) 1 calc GR . P B 1
C20B C 0.9259(9) 0.3566(5) 0.8767(4) 0.040(2) Uani 0.456(6) 1 d . . P B 2
H20D H 0.918876 0.365502 0.825098 0.060 Uiso 0.456(6) 1 calc GR . P B 2
H20E H 0.922917 0.291462 0.902385 0.060 Uiso 0.456(6) 1 calc GR . P B 2
H20F H 1.014363 0.383185 0.881802 0.060 Uiso 0.456(6) 1 calc GR . P B 2
C21 C 0.7381(3) 0.56087(16) 0.62894(13) 0.0156(5) Uani 1 1 d . . . . .
C22 C 0.8244(3) 0.5089(2) 0.59438(16) 0.0264(6) Uani 1 1 d . . . . .
H22 H 0.922950 0.518533 0.587473 0.032 Uiso 1 1 calc R . . . .
C23 C 0.7669(3) 0.4429(2) 0.56985(19) 0.0355(7) Uani 1 1 d . . . . .
H23 H 0.826240 0.407030 0.546685 0.043 Uiso 1 1 calc R . . . .
C24 C 0.6239(3) 0.4295(2) 0.57909(17) 0.0295(7) Uani 1 1 d . . . . .
H24 H 0.584851 0.384764 0.561836 0.035 Uiso 1 1 calc R . . . .
C25 C 0.5372(3) 0.4809(2) 0.61338(16) 0.0289(6) Uani 1 1 d . . . . .
H25 H 0.438666 0.471468 0.619751 0.035 Uiso 1 1 calc R . . . .
C26 C 0.5942(3) 0.54606(19) 0.63845(15) 0.0235(6) Uani 1 1 d . . . . .
H26 H 0.534385 0.580968 0.662361 0.028 Uiso 1 1 calc R . . . .
C27 C 0.9884(2) 0.66265(16) 0.62245(13) 0.0140(5) Uani 1 1 d . . . . .
C28 C 1.0338(3) 0.71935(17) 0.55244(13) 0.0171(5) Uani 1 1 d . . . . .
H28 H 0.967724 0.752611 0.522774 0.020 Uiso 1 1 calc R . . . .
C29 C 1.1754(3) 0.72666(18) 0.52671(14) 0.0197(5) Uani 1 1 d . . . . .
H29 H 1.206300 0.764699 0.479253 0.024 Uiso 1 1 calc R . . . .
C30 C 1.2721(3) 0.67846(18) 0.57020(14) 0.0192(5) Uani 1 1 d . . . . .
H30 H 1.369093 0.683936 0.552709 0.023 Uiso 1 1 calc R . . . .
C31 C 1.2268(3) 0.62239(18) 0.63915(14) 0.0201(5) Uani 1 1 d . . . . .
H31 H 1.293148 0.589202 0.668666 0.024 Uiso 1 1 calc R . . . .
C32 C 1.0856(3) 0.61427(17) 0.66545(14) 0.0185(5) Uani 1 1 d . . . . .
H32 H 1.055472 0.575687 0.712802 0.022 Uiso 1 1 calc R . . . .
C33 C 0.4339(3) 0.94389(17) 0.74748(13) 0.0154(5) Uani 1 1 d . . . . .
C34 C 0.5616(3) 0.99334(17) 0.73341(13) 0.0161(5) Uani 1 1 d . . . . .
C35 C 0.5862(3) 1.04789(18) 0.77847(14) 0.0196(5) Uani 1 1 d . . . . .
C36 C 0.4857(3) 1.04675(18) 0.83672(14) 0.0201(5) Uani 1 1 d . . . . .
H36 H 0.503012 1.082603 0.867301 0.024 Uiso 1 1 calc R . . . .
C37 C 0.3607(3) 0.99603(18) 0.85310(14) 0.0184(5) Uani 1 1 d . . . . .
C38 C 0.3370(3) 0.94560(17) 0.80690(13) 0.0170(5) Uani 1 1 d . . . . .
H38 H 0.252424 0.911173 0.815925 0.020 Uiso 1 1 calc R . . . .
C39 C 0.7230(3) 1.10432(19) 0.76397(15) 0.0232(6) Uani 1 1 d . . . . .
C40 C 0.7409(3) 1.17001(19) 0.68595(15) 0.0278(6) Uani 1 1 d . . . . .
H40A H 0.824281 1.208531 0.679002 0.042 Uiso 1 1 calc GR . . . .
H40B H 0.658188 1.208221 0.678532 0.042 Uiso 1 1 calc GR . . . .
H40C H 0.751373 1.134912 0.650856 0.042 Uiso 1 1 calc GR . . . .
C41 C 0.8478(3) 1.0407(2) 0.77392(16) 0.0291(7) Uani 1 1 d . . . . .
H41A H 0.935043 1.076668 0.760998 0.044 Uiso 1 1 calc GR . . . .
H41B H 0.846698 1.001199 0.742420 0.044 Uiso 1 1 calc GR . . . .
H41C H 0.841688 1.003321 0.824730 0.044 Uiso 1 1 calc GR . . . .
C42 C 0.7245(4) 1.1618(2) 0.81607(18) 0.0393(8) Uani 1 1 d . . . . .
H42A H 0.717236 1.121914 0.866130 0.059 Uiso 1 1 calc GR . . . .
H42B H 0.645142 1.203033 0.810724 0.059 Uiso 1 1 calc GR . . . .
H42C H 0.812139 1.197220 0.804819 0.059 Uiso 1 1 calc GR . . . .
C43 C 0.2527(3) 0.99472(19) 0.91858(14) 0.0217(6) Uani 1 1 d . . . . .
C44 C 0.2969(4) 1.0539(3) 0.9635(2) 0.0332(10) Uani 0.835(5) 1 d . . P C 1
H44A H 0.385662 1.032332 0.981668 0.050 Uiso 0.835(5) 1 calc GR . P C 1
H44B H 0.224697 1.050361 1.004552 0.050 Uiso 0.835(5) 1 calc GR . P C 1
H44C H 0.308625 1.117108 0.932901 0.050 Uiso 0.835(5) 1 calc GR . P C 1
C44B C 0.173(2) 1.0938(14) 0.9010(11) 0.040(5) Uani 0.165(5) 1 d . . P C 2
H44D H 0.238456 1.141197 0.902375 0.061 Uiso 0.165(5) 1 calc GR . P C 2
H44E H 0.091919 1.090408 0.937485 0.061 Uiso 0.165(5) 1 calc GR . P C 2
H44F H 0.142347 1.108510 0.852622 0.061 Uiso 0.165(5) 1 calc GR . P C 2
C45 C 0.1141(3) 1.0260(3) 0.89197(19) 0.0298(9) Uani 0.835(5) 1 d . . P C 1
H45A H 0.124270 1.088449 0.859786 0.045 Uiso 0.835(5) 1 calc GR . P C 1
H45B H 0.043859 1.023929 0.933597 0.045 Uiso 0.835(5) 1 calc GR . P C 1
H45C H 0.084037 0.986071 0.865240 0.045 Uiso 0.835(5) 1 calc GR . P C 1
C45B C 0.1268(19) 0.9271(13) 0.9306(9) 0.030(5) Uani 0.165(5) 1 d . . P C 2
H45D H 0.077923 0.942800 0.887234 0.045 Uiso 0.165(5) 1 calc GR . P C 2
H45E H 0.061993 0.931029 0.972638 0.045 Uiso 0.165(5) 1 calc GR . P C 2
H45F H 0.161679 0.865026 0.939363 0.045 Uiso 0.165(5) 1 calc GR . P C 2
C46 C 0.2370(4) 0.8960(2) 0.96905(18) 0.0293(9) Uani 0.835(5) 1 d . . P C 1
H46A H 0.206328 0.856293 0.942245 0.044 Uiso 0.835(5) 1 calc GR . P C 1
H46B H 0.167435 0.893598 1.010983 0.044 Uiso 0.835(5) 1 calc GR . P C 1
H46C H 0.327294 0.875504 0.985869 0.044 Uiso 0.835(5) 1 calc GR . P C 1
C46B C 0.3169(19) 0.9795(16) 0.9870(10) 0.032(5) Uani 0.165(5) 1 d . . P C 2
H46D H 0.367358 0.922128 0.996791 0.048 Uiso 0.165(5) 1 calc GR . P C 2
H46E H 0.243325 0.976811 1.027288 0.048 Uiso 0.165(5) 1 calc GR . P C 2
H46F H 0.382330 1.029605 0.981894 0.048 Uiso 0.165(5) 1 calc GR . P C 2
C47 C 0.2306(2) 0.92933(17) 0.65346(13) 0.0156(5) Uani 1 1 d . . . . .
C48 C 0.2125(3) 1.02253(18) 0.64096(14) 0.0197(5) Uani 1 1 d . . . . .
H48 H 0.279069 1.057551 0.654251 0.024 Uiso 1 1 calc R . . . .
C49 C 0.0977(3) 1.06420(18) 0.60919(15) 0.0234(6) Uani 1 1 d . . . . .
H49 H 0.086729 1.127869 0.600114 0.028 Uiso 1 1 calc R . . . .
C50 C -0.0009(3) 1.01370(19) 0.59062(14) 0.0213(6) Uani 1 1 d . . . . .
H50 H -0.080040 1.042502 0.569507 0.026 Uiso 1 1 calc R . . . .
C51 C 0.0159(3) 0.92106(19) 0.60283(14) 0.0215(6) Uani 1 1 d . . . . .
H51 H -0.052040 0.886288 0.590286 0.026 Uiso 1 1 calc R . . . .
C52 C 0.1319(3) 0.87895(18) 0.63336(14) 0.0183(5) Uani 1 1 d . . . . .
H52 H 0.144146 0.815657 0.640617 0.022 Uiso 1 1 calc R . . . .
C53 C 0.3302(3) 0.76520(17) 0.74867(13) 0.0160(5) Uani 1 1 d . . . . .
C54 C 0.1946(3) 0.74302(18) 0.78462(14) 0.0189(5) Uani 1 1 d . . . . .
H54 H 0.124358 0.787912 0.778434 0.023 Uiso 1 1 calc R . . . .
C55 C 0.1627(3) 0.65555(19) 0.82928(15) 0.0234(6) Uani 1 1 d . . . . .
H55 H 0.070286 0.640513 0.853069 0.028 Uiso 1 1 calc R . . . .
C56 C 0.2655(3) 0.58994(19) 0.83929(15) 0.0251(6) Uani 1 1 d . . . . .
H56 H 0.243348 0.530202 0.870032 0.030 Uiso 1 1 calc R . . . .
C57 C 0.3999(3) 0.61153(19) 0.80456(15) 0.0237(6) Uani 1 1 d . . . . .
H57 H 0.470430 0.566867 0.811807 0.028 Uiso 1 1 calc R . . . .
C58 C 0.4317(3) 0.69896(18) 0.75887(14) 0.0193(5) Uani 1 1 d . . . . .
H58 H 0.523810 0.713322 0.734472 0.023 Uiso 1 1 calc R . . . .
N1 N 0.7206(2) 0.74614(14) 0.63074(11) 0.0156(4) Uani 1 1 d . . . . .
N2 N 0.5249(2) 0.87738(14) 0.63691(11) 0.0155(4) Uani 1 1 d . . . . .
O1 O 0.76777(19) 0.77940(12) 0.75327(9) 0.0197(4) Uani 1 1 d . . . . .
H1 H 0.752925 0.785079 0.710390 0.029 Uiso 1 1 calc GR . . . .
O2 O 0.65979(18) 0.99056(12) 0.67845(9) 0.0184(4) Uani 1 1 d . . . . .
H2 H 0.635319 0.952677 0.658461 0.028 Uiso 1 1 calc GR . . . .
P1 P 0.80326(6) 0.65486(4) 0.65503(3) 0.01297(15) Uani 1 1 d . . . . .
P2 P 0.38696(6) 0.87817(4) 0.69064(3) 0.01339(15) Uani 1 1 d . . . . .
C59 C 0.5828(7) 0.6486(4) 0.1870(3) 0.0945(18) Uani 0.9576(15) 1 d D U P A 1
H59A H 0.560225 0.707864 0.154856 0.142 Uiso 0.9576(15) 1 calc GR . P A 1
H59B H 0.506698 0.628379 0.226845 0.142 Uiso 0.9576(15) 1 calc GR . P A 1
H59C H 0.594333 0.604323 0.159326 0.142 Uiso 0.9576(15) 1 calc GR . P A 1
C60 C 0.7145(5) 0.6567(3) 0.2170(2) 0.0591(11) Uani 0.9576(15) 1 d D U P A 1
H60A H 0.791977 0.674820 0.176816 0.071 Uiso 0.9576(15) 1 calc R . P A 1
H60B H 0.736939 0.596826 0.249618 0.071 Uiso 0.9576(15) 1 calc R . P A 1
C61 C 0.7026(4) 0.7258(3) 0.2588(2) 0.0528(10) Uani 0.9576(15) 1 d D U P A 1
H61A H 0.624647 0.707938 0.298780 0.063 Uiso 0.9576(15) 1 calc R . P A 1
H61B H 0.681177 0.785769 0.226125 0.063 Uiso 0.9576(15) 1 calc R . P A 1
C62 C 0.8376(4) 0.7329(3) 0.2900(3) 0.0586(11) Uani 0.9576(15) 1 d D U P A 1
H62A H 0.914928 0.750426 0.249662 0.070 Uiso 0.9576(15) 1 calc R . P A 1
H62B H 0.828613 0.781910 0.313843 0.070 Uiso 0.9576(15) 1 calc R . P A 1
C63 C 0.8750(7) 0.6477(4) 0.3435(6) 0.164(5) Uani 0.9576(15) 1 d D U P A 1
H63A H 0.802957 0.632622 0.385729 0.246 Uiso 0.9576(15) 1 calc GR . P A 1
H63B H 0.965532 0.656071 0.359106 0.246 Uiso 0.9576(15) 1 calc GR . P A 1
H63C H 0.881043 0.598256 0.320965 0.246 Uiso 0.9576(15) 1 calc GR . P A 1

loop_
_atom_site_aniso_label
_atom_site_aniso_U_11
_atom_site_aniso_U_22
_atom_site_aniso_U_33
_atom_site_aniso_U_23
_atom_site_aniso_U_13
_atom_site_aniso_U_12
Br 0.042(5) 0.041(5) 0.026(4) -0.019(3) -0.001(3) -0.008(3)
C1 0.0114(11) 0.0143(12) 0.0142(12) -0.0032(10) 0.0000(9) -0.0019(9)
C2 0.0135(11) 0.0136(12) 0.0123(11) -0.0042(9) 0.0013(9) -0.0044(9)
C3 0.0139(11) 0.0137(12) 0.0212(13) -0.0029(10) -0.0003(10) -0.0009(10)
C4 0.0164(12) 0.0233(14) 0.0151(12) -0.0022(10) -0.0045(10) -0.0041(10)
C5 0.0200(12) 0.0195(13) 0.0143(12) -0.0065(10) -0.0001(10) -0.0050(10)
C6 0.0132(11) 0.0172(13) 0.0189(12) -0.0066(10) 0.0017(9) -0.0007(10)
C7 0.0117(11) 0.0206(13) 0.0152(12) -0.0053(10) -0.0011(9) -0.0003(10)
C8 0.0127(11) 0.0195(13) 0.0179(12) -0.0066(10) -0.0005(9) 0.0005(10)
C9 0.0153(12) 0.0255(14) 0.0178(13) -0.0081(11) -0.0008(10) 0.0033(10)
C10 0.0170(12) 0.0278(15) 0.0136(12) -0.0020(11) 0.0011(9) -0.0015(11)
C11 0.0172(12) 0.0212(14) 0.0187(13) -0.0020(11) -0.0022(10) 0.0004(10)
C12 0.0133(11) 0.0195(13) 0.0200(13) -0.0064(10) -0.0004(9) -0.0002(10)
C13 0.0312(15) 0.0308(16) 0.0161(13) -0.0095(12) -0.0019(11) 0.0072(12)
C14 0.0398(17) 0.0428(19) 0.0241(15) -0.0168(14) -0.0013(13) 0.0161(14)
C15 0.0497(19) 0.0395(18) 0.0189(14) -0.0133(13) 0.0014(13) 0.0050(15)
C16 0.0396(17) 0.0295(16) 0.0246(15) -0.0146(12) -0.0063(12) 0.0027(13)
C17 0.0343(16) 0.0227(15) 0.0263(15) 0.0032(12) -0.0012(12) 0.0012(12)
C18 0.030(3) 0.021(3) 0.034(3) 0.003(2) -0.015(2) 0.001(2)
C18B 0.101(8) 0.024(4) 0.022(4) 0.001(3) -0.007(4) 0.005(4)
C19 0.041(3) 0.028(3) 0.036(3) 0.006(3) -0.003(3) -0.011(3)
C19B 0.056(5) 0.019(3) 0.042(4) -0.006(3) 0.011(3) -0.012(3)
C20 0.056(4) 0.017(3) 0.032(3) -0.003(2) -0.017(3) 0.002(3)
C20B 0.053(5) 0.028(4) 0.036(4) -0.005(3) -0.007(4) 0.016(4)
C21 0.0179(12) 0.0137(12) 0.0151(12) -0.0034(10) -0.0035(9) -0.0001(10)
C22 0.0182(13) 0.0284(15) 0.0384(16) -0.0196(13) -0.0017(11) 0.0015(11)
C23 0.0292(16) 0.0329(17) 0.055(2) -0.0309(16) -0.0003(14) 0.0003(13)
C24 0.0336(16) 0.0240(15) 0.0373(16) -0.0179(13) -0.0066(13) -0.0060(12)
C25 0.0227(14) 0.0312(16) 0.0360(16) -0.0147(13) -0.0035(12) -0.0057(12)
C26 0.0187(13) 0.0249(14) 0.0297(15) -0.0131(12) -0.0014(11) -0.0008(11)
C27 0.0131(11) 0.0148(12) 0.0166(12) -0.0097(10) 0.0011(9) -0.0017(9)
C28 0.0185(12) 0.0187(13) 0.0152(12) -0.0066(10) -0.0027(10) 0.0002(10)
C29 0.0220(13) 0.0215(13) 0.0164(12) -0.0091(10) 0.0043(10) -0.0053(11)
C30 0.0135(12) 0.0224(14) 0.0245(13) -0.0133(11) 0.0035(10) -0.0021(10)
C31 0.0160(12) 0.0201(13) 0.0248(14) -0.0071(11) -0.0034(10) 0.0012(10)
C32 0.0170(12) 0.0185(13) 0.0192(13) -0.0049(10) -0.0008(10) -0.0008(10)
C33 0.0173(12) 0.0145(12) 0.0157(12) -0.0063(10) -0.0030(9) 0.0017(10)
C34 0.0166(12) 0.0144(12) 0.0168(12) -0.0035(10) -0.0033(10) 0.0005(10)
C35 0.0233(13) 0.0175(13) 0.0185(13) -0.0049(10) -0.0055(10) -0.0028(10)
C36 0.0257(14) 0.0182(13) 0.0195(13) -0.0093(11) -0.0048(10) -0.0002(11)
C37 0.0208(13) 0.0185(13) 0.0175(12) -0.0078(10) -0.0024(10) 0.0031(10)
C38 0.0148(12) 0.0181(13) 0.0187(12) -0.0066(10) -0.0015(10) 0.0015(10)
C39 0.0252(14) 0.0240(14) 0.0224(14) -0.0092(11) -0.0032(11) -0.0084(11)
C40 0.0322(15) 0.0219(14) 0.0273(15) -0.0024(12) -0.0064(12) -0.0088(12)
C41 0.0241(14) 0.0326(16) 0.0275(15) -0.0010(13) -0.0094(12) -0.0082(12)
C42 0.0423(18) 0.046(2) 0.0373(18) -0.0242(16) 0.0013(14) -0.0226(16)
C43 0.0228(13) 0.0260(15) 0.0192(13) -0.0120(11) -0.0006(10) 0.0008(11)
C44 0.0295(19) 0.046(3) 0.033(2) -0.0283(19) 0.0042(15) -0.0019(17)
C44B 0.050(13) 0.036(12) 0.032(10) -0.011(9) 0.006(9) 0.014(10)
C45 0.0226(17) 0.041(2) 0.0269(18) -0.0132(16) 0.0006(14) 0.0078(15)
C45B 0.034(10) 0.033(10) 0.024(9) -0.019(8) 0.011(7) -0.006(8)
C46 0.035(2) 0.030(2) 0.0201(17) -0.0069(15) 0.0037(14) 0.0039(15)
C46B 0.026(9) 0.052(14) 0.027(10) -0.027(10) 0.005(7) -0.005(9)
C47 0.0125(11) 0.0196(13) 0.0148(12) -0.0063(10) 0.0006(9) 0.0015(10)
C48 0.0175(12) 0.0177(13) 0.0238(13) -0.0062(11) -0.0012(10) -0.0023(10)
C49 0.0247(14) 0.0157(13) 0.0279(14) -0.0048(11) -0.0010(11) 0.0025(11)
C50 0.0162(12) 0.0270(15) 0.0201(13) -0.0058(11) -0.0028(10) 0.0053(11)
C51 0.0178(12) 0.0260(14) 0.0230(13) -0.0105(11) -0.0034(10) -0.0014(11)
C52 0.0202(13) 0.0166(13) 0.0203(13) -0.0085(10) -0.0035(10) 0.0011(10)
C53 0.0181(12) 0.0157(12) 0.0158(12) -0.0068(10) -0.0028(9) -0.0010(10)
C54 0.0154(12) 0.0205(13) 0.0220(13) -0.0086(11) -0.0007(10) 0.0013(10)
C55 0.0195(13) 0.0251(14) 0.0238(14) -0.0064(11) 0.0030(10) -0.0041(11)
C56 0.0268(14) 0.0199(14) 0.0241(14) -0.0005(11) -0.0004(11) -0.0028(11)
C57 0.0231(14) 0.0192(14) 0.0263(14) -0.0033(11) -0.0020(11) 0.0040(11)
C58 0.0163(12) 0.0201(13) 0.0205(13) -0.0056(11) 0.0007(10) -0.0010(10)
N1 0.0162(10) 0.0178(11) 0.0149(10) -0.0079(8) -0.0022(8) 0.0013(8)
N2 0.0151(10) 0.0162(11) 0.0164(10) -0.0068(8) -0.0015(8) -0.0001(8)
O1 0.0297(10) 0.0163(9) 0.0144(9) -0.0061(7) -0.0047(7) 0.0030(7)
O2 0.0182(9) 0.0215(10) 0.0175(9) -0.0095(7) 0.0002(7) -0.0039(7)
P1 0.0116(3) 0.0146(3) 0.0134(3) -0.0055(2) -0.0006(2) 0.0002(2)
P2 0.0124(3) 0.0140(3) 0.0151(3) -0.0065(2) -0.0013(2) 0.0002(2)
C59 0.121(5) 0.091(4) 0.073(4) -0.026(3) -0.012(3) -0.004(4)
C60 0.072(3) 0.059(3) 0.047(2) -0.021(2) 0.004(2) 0.004(2)
C61 0.047(2) 0.045(2) 0.064(3) -0.019(2) 0.0086(19) -0.0016(18)
C62 0.043(2) 0.048(2) 0.085(3) -0.026(2) 0.005(2) -0.0042(18)
C63 0.074(4) 0.064(4) 0.307(12) 0.019(6) -0.031(6) 0.016(3)

loop_
_atom_type_symbol
_atom_type_description
_atom_type_scat_dispersion_real
_atom_type_scat_dispersion_imag
_atom_type_scat_source
C C 0.0181 0.0091 'International Tables Vol C Tables 4.2.6.8 and 6.1.1.4'
H H 0.0000 0.0000 'International Tables Vol C Tables 4.2.6.8 and 6.1.1.4'
Br Br -0.6763 1.2805 'International Tables Vol C Tables 4.2.6.8 and 6.1.1.4'
N N 0.0311 0.0180 'International Tables Vol C Tables 4.2.6.8 and 6.1.1.4'
O O 0.0492 0.0322 'International Tables Vol C Tables 4.2.6.8 and 6.1.1.4'
P P 0.2955 0.4335 'International Tables Vol C Tables 4.2.6.8 and 6.1.1.4'

loop_
_geom_angle_atom_site_label_1
_geom_angle_atom_site_label_2
_geom_angle_atom_site_label_3
_geom_angle
_geom_angle_site_symmetry_1
_geom_angle_site_symmetry_3
_geom_angle_publ_flag
C6 C1 C2 118.1(2) . . ?
C6 C1 N1 124.0(2) . . ?
N1 C1 C2 117.9(2) . . ?
C3 C2 C1 119.2(2) . . ?
C3 C2 N2 121.9(2) . . ?
N2 C2 C1 118.7(2) . . ?
C2 C3 H3 119.1 . . ?
C4 C3 C2 121.8(2) . . ?
C4 C3 H3 119.1 . . ?
C3 C4 H4 120.3 . . ?
C3 C4 C5 119.4(2) . . ?
C5 C4 H4 120.3 . . ?
C4 C5 Br 123.3(3) . . ?
C4 C5 H5 120.2 . . ?
C4 C5 C6 119.7(2) . . ?
C6 C5 Br 116.5(3) . . ?
C6 C5 H5 120.2 . . ?
C1 C6 H6 119.1 . . ?
C5 C6 C1 121.8(2) . . ?
C5 C6 H6 119.1 . . ?
C8 C7 P1 120.45(19) . . ?
C12 C7 C8 120.5(2) . . ?
C12 C7 P1 119.04(19) . . ?
C7 C8 C9 119.3(2) . . ?
O1 C8 C7 121.6(2) . . ?
O1 C8 C9 119.1(2) . . ?
C8 C9 C13 121.3(2) . . ?
C10 C9 C8 117.5(2) . . ?
C10 C9 C13 121.2(2) . . ?
C9 C10 H10 117.9 . . ?
C9 C10 C11 124.3(2) . . ?
C11 C10 H10 117.9 . . ?
C10 C11 C17 121.0(2) . . ?
C12 C11 C10 117.2(2) . . ?
C12 C11 C17 121.8(2) . . ?
C7 C12 H12 119.4 . . ?
C11 C12 C7 121.1(2) . . ?
C11 C12 H12 119.4 . . ?
C14 C13 C9 110.1(2) . . ?
C14 C13 C15 107.0(2) . . ?
C15 C13 C9 111.9(2) . . ?
C16 C13 C9 110.0(2) . . ?
C16 C13 C14 110.5(3) . . ?
C16 C13 C15 107.2(2) . . ?
C13 C14 H14A 109.5 . . ?
C13 C14 H14B 109.5 . . ?
C13 C14 H14C 109.5 . . ?
H14A C14 H14B 109.5 . . ?
H14A C14 H14C 109.5 . . ?
H14B C14 H14C 109.5 . . ?
C13 C15 H15A 109.5 . . ?
C13 C15 H15B 109.5 . . ?
C13 C15 H15C 109.5 . . ?
H15A C15 H15B 109.5 . . ?
H15A C15 H15C 109.5 . . ?
H15B C15 H15C 109.5 . . ?
C13 C16 H16A 109.5 . . ?
C13 C16 H16B 109.5 . . ?
C13 C16 H16C 109.5 . . ?
H16A C16 H16B 109.5 . . ?
H16A C16 H16C 109.5 . . ?
H16B C16 H16C 109.5 . . ?
C11 C17 C18 104.9(3) . . ?
C11 C17 C19 108.4(3) . . ?
C11 C17 C19B 106.3(3) . . ?
C11 C17 C20B 111.6(3) . . ?
C18B C17 C11 118.7(4) . . ?
C18B C17 C19B 107.2(5) . . ?
C18B C17 C20B 110.2(5) . . ?
C19 C17 C18 105.2(4) . . ?
C20 C17 C11 113.9(3) . . ?
C20 C17 C18 109.4(4) . . ?
C20 C17 C19 114.2(4) . . ?
C20B C17 C19B 101.2(5) . . ?
C17 C18 H18A 109.5 . . ?
C17 C18 H18B 109.5 . . ?
C17 C18 H18C 109.5 . . ?
H18A C18 H18B 109.5 . . ?
H18A C18 H18C 109.5 . . ?
H18B C18 H18C 109.5 . . ?
C17 C18B H18D 109.5 . . ?
C17 C18B H18E 109.5 . . ?
C17 C18B H18F 109.5 . . ?
H18D C18B H18E 109.5 . . ?
H18D C18B H18F 109.5 . . ?
H18E C18B H18F 109.5 . . ?
C17 C19 H19A 109.5 . . ?
C17 C19 H19B 109.5 . . ?
C17 C19 H19C 109.5 . . ?
H19A C19 H19B 109.5 . . ?
H19A C19 H19C 109.5 . . ?
H19B C19 H19C 109.5 . . ?
C17 C19B H19D 109.5 . . ?
C17 C19B H19E 109.5 . . ?
C17 C19B H19F 109.5 . . ?
H19D C19B H19E 109.5 . . ?
H19D C19B H19F 109.5 . . ?
H19E C19B H19F 109.5 . . ?
C17 C20 H20A 109.5 . . ?
C17 C20 H20B 109.5 . . ?
C17 C20 H20C 109.5 . . ?
H20A C20 H20B 109.5 . . ?
H20A C20 H20C 109.5 . . ?
H20B C20 H20C 109.5 . . ?
C17 C20B H20D 109.5 . . ?
C17 C20B H20E 109.5 . . ?
C17 C20B H20F 109.5 . . ?
H20D C20B H20E 109.5 . . ?
H20D C20B H20F 109.5 . . ?
H20E C20B H20F 109.5 . . ?
C22 C21 C26 119.2(2) . . ?
C22 C21 P1 122.73(19) . . ?
C26 C21 P1 117.9(2) . . ?
C21 C22 H22 119.9 . . ?
C21 C22 C23 120.1(3) . . ?
C23 C22 H22 119.9 . . ?
C22 C23 H23 120.0 . . ?
C24 C23 C22 120.1(3) . . ?
C24 C23 H23 120.0 . . ?
C23 C24 H24 119.9 . . ?
C23 C24 C25 120.2(3) . . ?
C25 C24 H24 119.9 . . ?
C24 C25 H25 120.1 . . ?
C24 C25 C26 119.9(3) . . ?
C26 C25 H25 120.1 . . ?
C21 C26 H26 119.7 . . ?
C25 C26 C21 120.5(3) . . ?
C25 C26 H26 119.7 . . ?
C28 C27 P1 119.00(19) . . ?
C32 C27 C28 119.7(2) . . ?
C32 C27 P1 121.29(18) . . ?
C27 C28 H28 120.1 . . ?
C29 C28 C27 119.8(2) . . ?
C29 C28 H28 120.1 . . ?
C28 C29 H29 119.9 . . ?
C28 C29 C30 120.1(2) . . ?
C30 C29 H29 119.9 . . ?
C29 C30 H30 120.1 . . ?
C31 C30 C29 119.9(2) . . ?
C31 C30 H30 120.1 . . ?
C30 C31 H31 119.7 . . ?
C30 C31 C32 120.6(2) . . ?
C32 C31 H31 119.7 . . ?
C27 C32 H32 120.1 . . ?
C31 C32 C27 119.9(2) . . ?
C31 C32 H32 120.1 . . ?
C34 C33 P2 122.66(19) . . ?
C38 C33 C34 120.3(2) . . ?
C38 C33 P2 117.08(19) . . ?
C33 C34 C35 118.8(2) . . ?
O2 C34 C33 122.0(2) . . ?
O2 C34 C35 119.2(2) . . ?
C34 C35 C39 120.4(2) . . ?
C36 C35 C34 118.1(2) . . ?
C36 C35 C39 121.5(2) . . ?
C35 C36 H36 118.0 . . ?
C35 C36 C37 124.0(2) . . ?
C37 C36 H36 118.0 . . ?
C36 C37 C43 122.9(2) . . ?
C38 C37 C36 116.8(2) . . ?
C38 C37 C43 120.3(2) . . ?
C33 C38 H38 119.0 . . ?
C37 C38 C33 121.9(2) . . ?
C37 C38 H38 119.0 . . ?
C35 C39 C40 110.6(2) . . ?
C41 C39 C35 109.6(2) . . ?
C41 C39 C40 109.4(2) . . ?
C42 C39 C35 111.8(2) . . ?
C42 C39 C40 107.3(2) . . ?
C42 C39 C41 108.0(2) . . ?
C39 C40 H40A 109.5 . . ?
C39 C40 H40B 109.5 . . ?
C39 C40 H40C 109.5 . . ?
H40A C40 H40B 109.5 . . ?
H40A C40 H40C 109.5 . . ?
H40B C40 H40C 109.5 . . ?
C39 C41 H41A 109.5 . . ?
C39 C41 H41B 109.5 . . ?
C39 C41 H41C 109.5 . . ?
H41A C41 H41B 109.5 . . ?
H41A C41 H41C 109.5 . . ?
H41B C41 H41C 109.5 . . ?
C39 C42 H42A 109.5 . . ?
C39 C42 H42B 109.5 . . ?
C39 C42 H42C 109.5 . . ?
H42A C42 H42B 109.5 . . ?
H42A C42 H42C 109.5 . . ?
H42B C42 H42C 109.5 . . ?
C37 C43 C44B 108.2(7) . . ?
C37 C43 C45B 114.4(6) . . ?
C37 C43 C46 108.2(2) . . ?
C44 C43 C37 112.9(2) . . ?
C44 C43 C46 107.3(3) . . ?
C45 C43 C37 109.0(2) . . ?
C45 C43 C44 109.8(3) . . ?
C45 C43 C46 109.5(3) . . ?
C45B C43 C44B 101.7(11) . . ?
C46B C43 C37 112.8(7) . . ?
C46B C43 C44B 108.9(12) . . ?
C46B C43 C45B 110.2(11) . . ?
C43 C44 H44A 109.5 . . ?
C43 C44 H44B 109.5 . . ?
C43 C44 H44C 109.5 . . ?
H44A C44 H44B 109.5 . . ?
H44A C44 H44C 109.5 . . ?
H44B C44 H44C 109.5 . . ?
C43 C44B H44D 109.5 . . ?
C43 C44B H44E 109.5 . . ?
C43 C44B H44F 109.5 . . ?
H44D C44B H44E 109.5 . . ?
H44D C44B H44F 109.5 . . ?
H44E C44B H44F 109.5 . . ?
C43 C45 H45A 109.5 . . ?
C43 C45 H45B 109.5 . . ?
C43 C45 H45C 109.5 . . ?
H45A C45 H45B 109.5 . . ?
H45A C45 H45C 109.5 . . ?
H45B C45 H45C 109.5 . . ?
C43 C45B H45D 109.5 . . ?
C43 C45B H45E 109.5 . . ?
C43 C45B H45F 109.5 . . ?
H45D C45B H45E 109.5 . . ?
H45D C45B H45F 109.5 . . ?
H45E C45B H45F 109.5 . . ?
C43 C46 H46A 109.5 . . ?
C43 C46 H46B 109.5 . . ?
C43 C46 H46C 109.5 . . ?
H46A C46 H46B 109.5 . . ?
H46A C46 H46C 109.5 . . ?
H46B C46 H46C 109.5 . . ?
C43 C46B H46D 109.5 . . ?
C43 C46B H46E 109.5 . . ?
C43 C46B H46F 109.5 . . ?
H46D C46B H46E 109.5 . . ?
H46D C46B H46F 109.5 . . ?
H46E C46B H46F 109.5 . . ?
C48 C47 C52 119.1(2) . . ?
C48 C47 P2 118.91(19) . . ?
C52 C47 P2 121.9(2) . . ?
C47 C48 H48 119.9 . . ?
C49 C48 C47 120.2(2) . . ?
C49 C48 H48 119.9 . . ?
C48 C49 H49 119.8 . . ?
C50 C49 C48 120.4(3) . . ?
C50 C49 H49 119.8 . . ?
C49 C50 H50 120.0 . . ?
C49 C50 C51 119.9(2) . . ?
C51 C50 H50 120.0 . . ?
C50 C51 H51 119.9 . . ?
C50 C51 C52 120.1(2) . . ?
C52 C51 H51 119.9 . . ?
C47 C52 H52 119.9 . . ?
C51 C52 C47 120.3(2) . . ?
C51 C52 H52 119.9 . . ?
C54 C53 P2 124.4(2) . . ?
C58 C53 C54 119.1(2) . . ?
C58 C53 P2 116.42(19) . . ?
C53 C54 H54 119.9 . . ?
C55 C54 C53 120.1(2) . . ?
C55 C54 H54 119.9 . . ?
C54 C55 H55 119.9 . . ?
C54 C55 C56 120.2(2) . . ?
C56 C55 H55 119.9 . . ?
C55 C56 H56 120.0 . . ?
C57 C56 C55 120.0(3) . . ?
C57 C56 H56 120.0 . . ?
C56 C57 H57 120.1 . . ?
C56 C57 C58 119.9(3) . . ?
C58 C57 H57 120.1 . . ?
C53 C58 C57 120.7(2) . . ?
C53 C58 H58 119.7 . . ?
C57 C58 H58 119.7 . . ?
C1 N1 P1 129.86(18) . . ?
C2 N2 P2 128.48(17) . . ?
C8 O1 H1 109.5 . . ?
C34 O2 H2 109.5 . . ?
C7 P1 C21 108.54(11) . . ?
C7 P1 C27 106.23(11) . . ?
C27 P1 C21 104.80(11) . . ?
N1 P1 C7 106.42(11) . . ?
N1 P1 C21 115.07(11) . . ?
N1 P1 C27 115.33(11) . . ?
C33 P2 C47 106.09(12) . . ?
C33 P2 C53 108.31(11) . . ?
C47 P2 C53 104.88(11) . . ?
N2 P2 C33 104.69(11) . . ?
N2 P2 C47 119.07(11) . . ?
N2 P2 C53 113.25(12) . . ?
H59A C59 H59B 109.5 . . ?
H59A C59 H59C 109.5 . . ?
H59B C59 H59C 109.5 . . ?
C60 C59 H59A 109.5 . . ?
C60 C59 H59B 109.5 . . ?
C60 C59 H59C 109.5 . . ?
C59 C60 H60A 109.4 . . ?
C59 C60 H60B 109.4 . . ?
C59 C60 C61 111.3(4) . . ?
H60A C60 H60B 108.0 . . ?
C61 C60 H60A 109.4 . . ?
C61 C60 H60B 109.4 . . ?
C60 C61 H61A 109.4 . . ?
C60 C61 H61B 109.4 . . ?
C60 C61 C62 111.0(4) . . ?
H61A C61 H61B 108.0 . . ?
C62 C61 H61A 109.4 . . ?
C62 C61 H61B 109.4 . . ?
C61 C62 H62A 108.8 . . ?
C61 C62 H62B 108.8 . . ?
H62A C62 H62B 107.7 . . ?
C63 C62 C61 113.9(4) . . ?
C63 C62 H62A 108.8 . . ?
C63 C62 H62B 108.8 . . ?
C62 C63 H63A 109.5 . . ?
C62 C63 H63B 109.5 . . ?
C62 C63 H63C 109.5 . . ?
H63A C63 H63B 109.5 . . ?
H63A C63 H63C 109.5 . . ?
H63B C63 H63C 109.5 . . ?

loop_
_geom_bond_atom_site_label_1
_geom_bond_atom_site_label_2
_geom_bond_distance
_geom_bond_site_symmetry_2
_geom_bond_publ_flag
Br C5 1.874(8) . ?
C1 C2 1.418(3) . ?
C1 C6 1.403(3) . ?
C1 N1 1.404(3) . ?
C2 C3 1.392(3) . ?
C2 N2 1.413(3) . ?
C3 H3 0.9500 . ?
C3 C4 1.388(4) . ?
C4 H4 0.9500 . ?
C4 C5 1.390(4) . ?
C5 H5 0.9500 . ?
C5 C6 1.391(4) . ?
C6 H6 0.9500 . ?
C7 C8 1.412(4) . ?
C7 C12 1.395(4) . ?
C7 P1 1.804(2) . ?
C8 C9 1.414(4) . ?
C8 O1 1.347(3) . ?
C9 C10 1.391(4) . ?
C9 C13 1.541(4) . ?
C10 H10 0.9500 . ?
C10 C11 1.392(4) . ?
C11 C12 1.390(4) . ?
C11 C17 1.529(4) . ?
C12 H12 0.9500 . ?
C13 C14 1.538(4) . ?
C13 C15 1.541(4) . ?
C13 C16 1.531(4) . ?
C14 H14A 0.9800 . ?
C14 H14B 0.9800 . ?
C14 H14C 0.9800 . ?
C15 H15A 0.9800 . ?
C15 H15B 0.9800 . ?
C15 H15C 0.9800 . ?
C16 H16A 0.9800 . ?
C16 H16B 0.9800 . ?
C16 H16C 0.9800 . ?
C17 C18 1.614(6) . ?
C17 C18B 1.446(8) . ?
C17 C19 1.537(7) . ?
C17 C19B 1.664(8) . ?
C17 C20 1.431(7) . ?
C17 C20B 1.580(8) . ?
C18 H18A 0.9800 . ?
C18 H18B 0.9800 . ?
C18 H18C 0.9800 . ?
C18B H18D 0.9800 . ?
C18B H18E 0.9800 . ?
C18B H18F 0.9800 . ?
C19 H19A 0.9800 . ?
C19 H19B 0.9800 . ?
C19 H19C 0.9800 . ?
C19B H19D 0.9800 . ?
C19B H19E 0.9800 . ?
C19B H19F 0.9800 . ?
C20 H20A 0.9800 . ?
C20 H20B 0.9800 . ?
C20 H20C 0.9800 . ?
C20B H20D 0.9800 . ?
C20B H20E 0.9800 . ?
C20B H20F 0.9800 . ?
C21 C22 1.389(4) . ?
C21 C26 1.389(4) . ?
C21 P1 1.812(2) . ?
C22 H22 0.9500 . ?
C22 C23 1.391(4) . ?
C23 H23 0.9500 . ?
C23 C24 1.378(4) . ?
C24 H24 0.9500 . ?
C24 C25 1.382(4) . ?
C25 H25 0.9500 . ?
C25 C26 1.384(4) . ?
C26 H26 0.9500 . ?
C27 C28 1.404(3) . ?
C27 C32 1.389(4) . ?
C27 P1 1.810(2) . ?
C28 H28 0.9500 . ?
C28 C29 1.388(4) . ?
C29 H29 0.9500 . ?
C29 C30 1.389(4) . ?
C30 H30 0.9500 . ?
C30 C31 1.385(4) . ?
C31 H31 0.9500 . ?
C31 C32 1.387(4) . ?
C32 H32 0.9500 . ?
C33 C34 1.414(3) . ?
C33 C38 1.396(3) . ?
C33 P2 1.798(2) . ?
C34 C35 1.418(4) . ?
C34 O2 1.344(3) . ?
C35 C36 1.390(4) . ?
C35 C39 1.543(4) . ?
C36 H36 0.9500 . ?
C36 C37 1.399(4) . ?
C37 C38 1.385(4) . ?
C37 C43 1.534(4) . ?
C38 H38 0.9500 . ?
C39 C40 1.546(4) . ?
C39 C41 1.530(4) . ?
C39 C42 1.525(4) . ?
C40 H40A 0.9800 . ?
C40 H40B 0.9800 . ?
C40 H40C 0.9800 . ?
C41 H41A 0.9800 . ?
C41 H41B 0.9800 . ?
C41 H41C 0.9800 . ?
C42 H42A 0.9800 . ?
C42 H42B 0.9800 . ?
C42 H42C 0.9800 . ?
C43 C44 1.529(4) . ?
C43 C44B 1.66(2) . ?
C43 C45 1.510(4) . ?
C43 C45B 1.564(17) . ?
C43 C46 1.547(4) . ?
C43 C46B 1.486(19) . ?
C44 H44A 0.9800 . ?
C44 H44B 0.9800 . ?
C44 H44C 0.9800 . ?
C44B H44D 0.9800 . ?
C44B H44E 0.9800 . ?
C44B H44F 0.9800 . ?
C45 H45A 0.9800 . ?
C45 H45B 0.9800 . ?
C45 H45C 0.9800 . ?
C45B H45D 0.9800 . ?
C45B H45E 0.9800 . ?
C45B H45F 0.9800 . ?
C46 H46A 0.9800 . ?
C46 H46B 0.9800 . ?
C46 H46C 0.9800 . ?
C46B H46D 0.9800 . ?
C46B H46E 0.9800 . ?
C46B H46F 0.9800 . ?
C47 C48 1.395(4) . ?
C47 C52 1.398(3) . ?
C47 P2 1.815(2) . ?
C48 H48 0.9500 . ?
C48 C49 1.386(4) . ?
C49 H49 0.9500 . ?
C49 C50 1.383(4) . ?
C50 H50 0.9500 . ?
C50 C51 1.385(4) . ?
C51 H51 0.9500 . ?
C51 C52 1.388(4) . ?
C52 H52 0.9500 . ?
C53 C54 1.401(3) . ?
C53 C58 1.387(4) . ?
C53 P2 1.825(3) . ?
C54 H54 0.9500 . ?
C54 C55 1.388(4) . ?
C55 H55 0.9500 . ?
C55 C56 1.389(4) . ?
C56 H56 0.9500 . ?
C56 C57 1.382(4) . ?
C57 H57 0.9500 . ?
C57 C58 1.394(4) . ?
C58 H58 0.9500 . ?
N1 P1 1.579(2) . ?
N2 P2 1.586(2) . ?
O1 H1 0.8400 . ?
O2 H2 0.8400 . ?
C59 H59A 0.9800 . ?
C59 H59B 0.9800 . ?
C59 H59C 0.9800 . ?
C59 C60 1.481(7) . ?
C60 H60A 0.9900 . ?
C60 H60B 0.9900 . ?
C60 C61 1.508(5) . ?
C61 H61A 0.9900 . ?
C61 H61B 0.9900 . ?
C61 C62 1.519(5) . ?
C62 H62A 0.9900 . ?
C62 H62B 0.9900 . ?
C62 C63 1.484(7) . ?
C63 H63A 0.9800 . ?
C63 H63B 0.9800 . ?
C63 H63C 0.9800 . ?

loop_
_geom_torsion_atom_site_label_1
_geom_torsion_atom_site_label_2
_geom_torsion_atom_site_label_3
_geom_torsion_atom_site_label_4
_geom_torsion
_geom_torsion_site_symmetry_1
_geom_torsion_site_symmetry_2
_geom_torsion_site_symmetry_3
_geom_torsion_site_symmetry_4
_geom_torsion_publ_flag
Br C5 C6 C1 173.1(3) . . . . ?
C1 C2 C3 C4 2.3(4) . . . . ?
C1 C2 N2 P2 -124.5(2) . . . . ?
C1 N1 P1 C7 -148.1(2) . . . . ?
C1 N1 P1 C21 -27.9(3) . . . . ?
C1 N1 P1 C27 94.4(2) . . . . ?
C2 C1 C6 C5 0.3(3) . . . . ?
C2 C1 N1 P1 158.42(18) . . . . ?
C2 C3 C4 C5 -0.7(4) . . . . ?
C2 N2 P2 C33 -171.3(2) . . . . ?
C2 N2 P2 C47 -53.0(3) . . . . ?
C2 N2 P2 C53 71.0(2) . . . . ?
C3 C2 N2 P2 60.1(3) . . . . ?
C3 C4 C5 Br -172.3(3) . . . . ?
C3 C4 C5 C6 -1.1(4) . . . . ?
C4 C5 C6 C1 1.3(4) . . . . ?
C6 C1 C2 C3 -2.1(3) . . . . ?
C6 C1 C2 N2 -177.6(2) . . . . ?
C6 C1 N1 P1 -21.7(3) . . . . ?
C7 C8 C9 C10 1.3(3) . . . . ?
C7 C8 C9 C13 -178.6(2) . . . . ?
C8 C7 C12 C11 -1.0(4) . . . . ?
C8 C7 P1 C21 -152.09(19) . . . . ?
C8 C7 P1 C27 95.7(2) . . . . ?
C8 C7 P1 N1 -27.7(2) . . . . ?
C8 C9 C10 C11 -0.9(4) . . . . ?
C8 C9 C13 C14 58.9(3) . . . . ?
C8 C9 C13 C15 177.8(2) . . . . ?
C8 C9 C13 C16 -63.1(3) . . . . ?
C9 C10 C11 C12 -0.5(4) . . . . ?
C9 C10 C11 C17 -179.9(2) . . . . ?
C10 C9 C13 C14 -120.9(3) . . . . ?
C10 C9 C13 C15 -2.0(4) . . . . ?
C10 C9 C13 C16 117.0(3) . . . . ?
C10 C11 C12 C7 1.5(4) . . . . ?
C10 C11 C17 C18 -57.3(4) . . . . ?
C10 C11 C17 C18B -3.1(6) . . . . ?
C10 C11 C17 C19 54.7(4) . . . . ?
C10 C11 C17 C19B 117.7(4) . . . . ?
C10 C11 C17 C20 -176.9(4) . . . . ?
C10 C11 C17 C20B -132.8(4) . . . . ?
C12 C7 C8 C9 -0.4(4) . . . . ?
C12 C7 C8 O1 179.6(2) . . . . ?
C12 C7 P1 C21 28.0(2) . . . . ?
C12 C7 P1 C27 -84.2(2) . . . . ?
C12 C7 P1 N1 152.38(19) . . . . ?
C12 C11 C17 C18 123.4(3) . . . . ?
C12 C11 C17 C18B 177.6(5) . . . . ?
C12 C11 C17 C19 -124.6(4) . . . . ?
C12 C11 C17 C19B -61.6(4) . . . . ?
C12 C11 C17 C20 3.8(5) . . . . ?
C12 C11 C17 C20B 47.9(5) . . . . ?
C13 C9 C10 C11 179.0(2) . . . . ?
C17 C11 C12 C7 -179.2(2) . . . . ?
C21 C22 C23 C24 0.7(5) . . . . ?
C22 C21 C26 C25 -0.5(4) . . . . ?
C22 C21 P1 C7 -110.7(2) . . . . ?
C22 C21 P1 C27 2.5(3) . . . . ?
C22 C21 P1 N1 130.2(2) . . . . ?
C22 C23 C24 C25 -0.6(5) . . . . ?
C23 C24 C25 C26 0.1(5) . . . . ?
C24 C25 C26 C21 0.5(4) . . . . ?
C26 C21 C22 C23 -0.1(4) . . . . ?
C26 C21 P1 C7 75.1(2) . . . . ?
C26 C21 P1 C27 -171.7(2) . . . . ?
C26 C21 P1 N1 -44.0(2) . . . . ?
C27 C28 C29 C30 -0.4(4) . . . . ?
C28 C27 C32 C31 0.2(4) . . . . ?
C28 C27 P1 C7 -154.23(19) . . . . ?
C28 C27 P1 C21 91.0(2) . . . . ?
C28 C27 P1 N1 -36.6(2) . . . . ?
C28 C29 C30 C31 0.6(4) . . . . ?
C29 C30 C31 C32 -0.4(4) . . . . ?
C30 C31 C32 C27 0.0(4) . . . . ?
C32 C27 C28 C29 0.0(4) . . . . ?
C32 C27 P1 C7 25.3(2) . . . . ?
C32 C27 P1 C21 -89.5(2) . . . . ?
C32 C27 P1 N1 142.9(2) . . . . ?
C33 C34 C35 C36 3.0(4) . . . . ?
C33 C34 C35 C39 -178.8(2) . . . . ?
C34 C33 C38 C37 1.0(4) . . . . ?
C34 C33 P2 C47 -117.4(2) . . . . ?
C34 C33 P2 C53 130.4(2) . . . . ?
C34 C33 P2 N2 9.3(2) . . . . ?
C34 C35 C36 C37 -1.0(4) . . . . ?
C34 C35 C39 C40 57.4(3) . . . . ?
C34 C35 C39 C41 -63.3(3) . . . . ?
C34 C35 C39 C42 176.9(3) . . . . ?
C35 C36 C37 C38 -1.1(4) . . . . ?
C35 C36 C37 C43 178.9(2) . . . . ?
C36 C35 C39 C40 -124.5(3) . . . . ?
C36 C35 C39 C41 114.8(3) . . . . ?
C36 C35 C39 C42 -5.0(4) . . . . ?
C36 C37 C38 C33 1.1(4) . . . . ?
C36 C37 C43 C44 -0.2(4) . . . . ?
C36 C37 C43 C44B 72.5(9) . . . . ?
C36 C37 C43 C45 122.0(3) . . . . ?
C36 C37 C43 C45B -175.0(9) . . . . ?
C36 C37 C43 C46 -118.9(3) . . . . ?
C36 C37 C43 C46B -48.0(10) . . . . ?
C38 C33 C34 C35 -3.1(4) . . . . ?
C38 C33 C34 O2 177.3(2) . . . . ?
C38 C33 P2 C47 61.7(2) . . . . ?
C38 C33 P2 C53 -50.4(2) . . . . ?
C38 C33 P2 N2 -171.51(19) . . . . ?
C38 C37 C43 C44 179.7(3) . . . . ?
C38 C37 C43 C44B -107.5(9) . . . . ?
C38 C37 C43 C45 -58.0(3) . . . . ?
C38 C37 C43 C45B 5.0(9) . . . . ?
C38 C37 C43 C46 61.1(3) . . . . ?
C38 C37 C43 C46B 132.0(10) . . . . ?
C39 C35 C36 C37 -179.1(2) . . . . ?
C43 C37 C38 C33 -178.9(2) . . . . ?
C47 C48 C49 C50 1.0(4) . . . . ?
C48 C47 C52 C51 -1.4(4) . . . . ?
C48 C47 P2 C33 31.2(2) . . . . ?
C48 C47 P2 C53 145.7(2) . . . . ?
C48 C47 P2 N2 -86.3(2) . . . . ?
C48 C49 C50 C51 -0.9(4) . . . . ?
C49 C50 C51 C52 -0.3(4) . . . . ?
C50 C51 C52 C47 1.5(4) . . . . ?
C52 C47 C48 C49 0.2(4) . . . . ?
C52 C47 P2 C33 -152.4(2) . . . . ?
C52 C47 P2 C53 -37.8(2) . . . . ?
C52 C47 P2 N2 90.1(2) . . . . ?
C53 C54 C55 C56 0.8(4) . . . . ?
C54 C53 C58 C57 -0.4(4) . . . . ?
C54 C53 P2 C33 83.9(2) . . . . ?
C54 C53 P2 C47 -29.0(2) . . . . ?
C54 C53 P2 N2 -160.4(2) . . . . ?
C54 C55 C56 C57 -0.2(4) . . . . ?
C55 C56 C57 C58 -0.7(4) . . . . ?
C56 C57 C58 C53 1.0(4) . . . . ?
C58 C53 C54 C55 -0.5(4) . . . . ?
C58 C53 P2 C33 -93.8(2) . . . . ?
C58 C53 P2 C47 153.28(19) . . . . ?
C58 C53 P2 N2 21.9(2) . . . . ?
N1 C1 C2 C3 177.8(2) . . . . ?
N1 C1 C2 N2 2.3(3) . . . . ?
N1 C1 C6 C5 -179.6(2) . . . . ?
N2 C2 C3 C4 177.7(2) . . . . ?
O1 C8 C9 C10 -178.7(2) . . . . ?
O1 C8 C9 C13 1.5(4) . . . . ?
O2 C34 C35 C36 -177.4(2) . . . . ?
O2 C34 C35 C39 0.8(4) . . . . ?
P1 C7 C8 C9 179.67(18) . . . . ?
P1 C7 C8 O1 -0.3(3) . . . . ?
P1 C7 C12 C11 178.87(19) . . . . ?
P1 C21 C22 C23 -174.3(2) . . . . ?
P1 C21 C26 C25 174.0(2) . . . . ?
P1 C27 C28 C29 179.57(19) . . . . ?
P1 C27 C32 C31 -179.4(2) . . . . ?
P2 C33 C34 C35 176.09(19) . . . . ?
P2 C33 C34 O2 -3.5(3) . . . . ?
P2 C33 C38 C37 -178.2(2) . . . . ?
P2 C47 C48 C49 176.7(2) . . . . ?
P2 C47 C52 C51 -177.82(19) . . . . ?
P2 C53 C54 C55 -178.2(2) . . . . ?
P2 C53 C58 C57 177.5(2) . . . . ?
C59 C60 C61 C62 179.5(4) . . . . ?
C60 C61 C62 C63 -62.7(7) . . . . ?
